data_1510819
loop_
_publ_author_name
'Rogl, P.'
'Nowotny, H.'

_publ_section_title
;
 Neue Phasen mit Mo2 Ir B2-Typ
;
_journal_name_full 'Revue de Chimie Minerale'
_journal_page_first 547
_journal_page_last 555
_journal_volume 11
_journal_year 1974
_chemical_formula_sum 'B2 Ru1.25 W1.75'
_chemical_name_systematic 'W1.75 Ru1.25 B2'
_space_group_IT_number 58
_symmetry_space_group_name_Hall '-P 2 2n'
_symmetry_space_group_name_H-M 'P n n m'
_cell_angle_alpha 90
_cell_angle_beta 90
_cell_angle_gamma 90
_cell_formula_units_Z 4
_cell_length_a 9.579
_cell_length_b 7.459
_cell_length_c 3.072
_cell_volume 219.494
_citation_journal_id_ASTM RVCMA8
_cod_data_source_file boron_326.cif
_cod_data_source_block B2Ru1.25W1.75
_cod_original_cell_volume 219.4937
_cod_database_code 1510819

loop_
_symmetry_equiv_pos_as_xyz
x,y,z
-x,-y,z
x+1/2,-y+1/2,-z+1/2
-x+1/2,y+1/2,-z+1/2
-x,-y,-z
x,y,-z
-x-1/2,y-1/2,z-1/2
x-1/2,-y-1/2,z-1/2

loop_
_atom_site_label
_atom_site_type_symbol
_atom_site_fract_x
_atom_site_fract_y
_atom_site_fract_z
_atom_site_occupancy
_atom_site_U_iso_or_equiv
W1 W 0.368 0.312 0 0.8 0.0
Ru3 Ru 0.109 0.122 0 0.85 0.0
B1 B 0.035 0.616 0 1 0.0
B2 B 0.228 0.622 0 1 0.0
Ru1 Ru 0.368 0.312 0 0.2 0.0
W3 W 0.109 0.122 0 0.15 0.0
W2 W 0.64 0.07 0 0.8 0.0
Ru2 Ru 0.64 0.07 0 0.2 0.0
